data_8101967
loop_
_publ_author_name
'Bl\"o\&s, S. P.'
'Nuss, J.'
'Jansen, M.'

_publ_section_title
;
Crystal structure of (diethyl ether)-tetrachloro-dimethylamido-tantalum
(V), TaCl~4~(C~2~H~6~N)(C~4~H~10~O)
;
_journal_issue 2
_journal_name_full 'Zeitschrift f\"ur Kristallographie - New Crystal Structures'
_journal_page_first 209
_journal_page_last 210
_journal_volume 221
_journal_year 2006
_chemical_formula_sum 'C6 H16 Cl4 N O Ta'
_chemical_formula_weight 440.95
_chemical_name_systematic
; 
 diethyl ether tetrachloro-dimethylamido-tantalum(V)
;
_space_group_IT_number 14
_symmetry_cell_setting monoclinic
_symmetry_Int_Tables_number 14
_symmetry_space_group_name_Hall '-P 2ybc'
_symmetry_space_group_name_H-M 'P 1 21/c 1'
_atom_sites_solution_hydrogens geom
_atom_sites_solution_primary direct
_atom_sites_solution_secondary difmap
_audit_creation_method SHELXL-97
_cell_angle_alpha 90.00
_cell_angle_beta 91.717(3)
_cell_angle_gamma 90.00
_cell_formula_units_Z 8
_cell_length_a 13.975(2)
_cell_length_b 12.4942(17)
_cell_length_c 15.318(2)
_cell_measurement_reflns_used 7252
_cell_measurement_temperature 100(2)
_cell_measurement_theta_max 34.95
_cell_measurement_theta_min 2.53
_cell_volume 2673.4(6)
_computing_cell_refinement 'SAINT32 (Bruker AXS)'
_computing_data_collection 'SMART32 (Bruker AXS)'
_computing_data_reduction 'SAINT32 (Bruker AXS)'
_computing_molecular_graphics 'ATOMS (Dowty, 2005) [6]'
_computing_publication_material CIFTAB
_computing_structure_refinement 'SHELXTL [5]'
_computing_structure_solution 'SHELXTL [5]'
_diffrn_ambient_temperature 100(2)
_diffrn_measured_fraction_theta_full 1.000
_diffrn_measured_fraction_theta_max 1.000
_diffrn_measurement_device '3-circle goniometer'
_diffrn_measurement_device_type 'Bruker SMART APEX CCD'
_diffrn_measurement_method omega
_diffrn_radiation_monochromator graphite
_diffrn_radiation_probe x-ray
_diffrn_radiation_source 'fine-focus sealed tube'
_diffrn_radiation_type MoK\a
_diffrn_radiation_wavelength 0.71073
_diffrn_reflns_av_R_equivalents 0.0000
_diffrn_reflns_av_sigmaI/netI 0.1061
_diffrn_reflns_limit_h_max 19
_diffrn_reflns_limit_h_min -19
_diffrn_reflns_limit_k_max 17
_diffrn_reflns_limit_k_min -17
_diffrn_reflns_limit_l_max 21
_diffrn_reflns_limit_l_min -21
_diffrn_reflns_number 50720
_diffrn_reflns_theta_full 30.00
_diffrn_reflns_theta_max 30.00
_diffrn_reflns_theta_min 1.46
_diffrn_standards_decay_% 0
_diffrn_standards_interval_count 0
_diffrn_standards_interval_time 0
_diffrn_standards_number 0
_exptl_absorpt_coefficient_mu 8.990
_exptl_absorpt_correction_T_max 0.2121
_exptl_absorpt_correction_T_min 0.0938
_exptl_absorpt_correction_type multi-scan
_exptl_absorpt_process_details
;
absorption correction with TWINABS,
G.M. Sheldrick, Bruker AXS, Inc. Madison, WI (2004). [2]
;
_exptl_crystal_colour orange
_exptl_crystal_density_diffrn 2.191
_exptl_crystal_density_method 'not measured'
_exptl_crystal_description fragment
_exptl_crystal_F_000 1664
_exptl_crystal_size_max 0.50
_exptl_crystal_size_mid 0.30
_exptl_crystal_size_min 0.25
_refine_diff_density_max 4.734
_refine_diff_density_min -3.452
_refine_diff_density_rms 0.341
_refine_ls_extinction_method none
_refine_ls_goodness_of_fit_ref 0.992
_refine_ls_hydrogen_treatment constr
_refine_ls_matrix_type full
_refine_ls_number_parameters 244
_refine_ls_number_reflns 50856
_refine_ls_number_restraints 0
_refine_ls_restrained_S_all 0.992
_refine_ls_R_factor_all 0.0999
_refine_ls_R_factor_gt 0.0697
_refine_ls_shift/su_max 0.009
_refine_ls_shift/su_mean 0.001
_refine_ls_structure_factor_coef Fsqd
_refine_ls_weighting_details 'calc w=1/[\s^2^(Fo^2^)+(0.0734P)^2^+0.0000P] where P=(Fo^2^+2Fc^2^)/3'
_refine_ls_weighting_scheme calc
_refine_ls_wR_factor_gt 0.1566
_refine_ls_wR_factor_ref 0.1706
_reflns_number_gt 34269
_reflns_number_total 50856
_reflns_threshold_expression >2sigma(I)
_cod_data_source_file 1267-1772.cff
_cod_data_source_block blo30t_m
_cod_depositor_comments
;
The following automatic conversions were performed:
'_diffrn_radiation_probe' value 'X-ray' changed to 'x-ray' according to
'/home/saulius/struct/CIF-dictionaries/cif_core.dic' dictionary named
'cif_core.dic' version 2.4.1 from 2010-06-29.

Automatic conversion script
Id: cif_fix_enum 1555 2011-01-17 13:19:09Z saulius 
;
_cod_original_sg_symbol_Hall '-P 2ybc '
_cod_original_sg_symbol_H-M P12(1)/c1
_cod_database_code 8101967

loop_
_symmetry_equiv_pos_as_xyz
'x, y, z'
'-x, y+1/2, -z+1/2'
'-x, -y, -z'
'x, -y-1/2, z-1/2'

loop_
_atom_site_label
_atom_site_type_symbol
_atom_site_fract_x
_atom_site_fract_y
_atom_site_fract_z
_atom_site_U_iso_or_equiv
_atom_site_adp_type
_atom_site_occupancy
_atom_site_symmetry_multiplicity
_atom_site_Wyckoff_symbol
_atom_site_calc_flag
_atom_site_refinement_flags
_atom_site_disorder_assembly
_atom_site_disorder_group
Ta1 Ta 0.311295(16) 0.719726(16) 0.290992(14) 0.01881(5) Uani 1 4 e d . . .
Cl11 Cl 0.20383(10) 0.63044(11) 0.19475(9) 0.0265(3) Uani 1 4 e d . . .
Cl12 Cl 0.39213(10) 0.55754(10) 0.31622(9) 0.0232(3) Uani 1 4 e d . . .
Cl13 Cl 0.43651(11) 0.81055(11) 0.36640(8) 0.0264(3) Uani 1 4 e d . . .
Cl14 Cl 0.25196(11) 0.88620(11) 0.24497(10) 0.0304(3) Uani 1 4 e d . . .
O1 O 0.4035(3) 0.7328(3) 0.1723(2) 0.0219(8) Uani 1 4 e d . . .
C11 C 0.4185(4) 0.6454(5) 0.1114(4) 0.0279(13) Uani 1 4 e d . . .
H11A H 0.4013 0.6703 0.0516 0.033 Uiso 1 4 e calc R . .
H11B H 0.3749 0.5858 0.1254 0.033 Uiso 1 4 e calc R . .
C12 C 0.5212(4) 0.6037(5) 0.1130(5) 0.0355(15) Uani 1 4 e d . . .
H12A H 0.5633 0.6576 0.0880 0.053 Uiso 1 4 e calc R . .
H12B H 0.5241 0.5377 0.0786 0.053 Uiso 1 4 e calc R . .
H12C H 0.5421 0.5889 0.1734 0.053 Uiso 1 4 e calc R . .
C13 C 0.4537(4) 0.8315(4) 0.1485(4) 0.0271(13) Uani 1 4 e d . . .
H13A H 0.5220 0.8151 0.1397 0.033 Uiso 1 4 e calc R . .
H13B H 0.4502 0.8835 0.1971 0.033 Uiso 1 4 e calc R . .
C14 C 0.4110(5) 0.8813(5) 0.0663(4) 0.0390(17) Uani 1 4 e d . . .
H14A H 0.4243 0.8355 0.0162 0.059 Uiso 1 4 e calc R . .
H14B H 0.4394 0.9521 0.0576 0.059 Uiso 1 4 e calc R . .
H14C H 0.3416 0.8887 0.0718 0.059 Uiso 1 4 e calc R . .
N1 N 0.2300(3) 0.7075(4) 0.3887(3) 0.0234(10) Uani 1 4 e d . . .
C15 C 0.2014(5) 0.7973(5) 0.4465(4) 0.0379(15) Uani 1 4 e d . . .
H15A H 0.1343 0.8157 0.4341 0.057 Uiso 1 4 e calc R . .
H15B H 0.2418 0.8597 0.4357 0.057 Uiso 1 4 e calc R . .
H15C H 0.2095 0.7754 0.5077 0.057 Uiso 1 4 e calc R . .
C16 C 0.1747(5) 0.6106(5) 0.4107(4) 0.0349(15) Uani 1 4 e d . . .
H16A H 0.1949 0.5852 0.4690 0.052 Uiso 1 4 e calc R . .
H16B H 0.1863 0.5544 0.3676 0.052 Uiso 1 4 e calc R . .
H16C H 0.1063 0.6279 0.4102 0.052 Uiso 1 4 e calc R . .
Ta2 Ta 0.804143(16) 0.737995(16) -0.046813(14) 0.01904(5) Uani 1 4 e d . . .
Cl21 Cl 0.69765(10) 0.83069(10) 0.04221(9) 0.0262(3) Uani 1 4 e d . . .
Cl22 Cl 0.88426(10) 0.90096(11) -0.06853(9) 0.0272(3) Uani 1 4 e d . . .
Cl23 Cl 0.92895(10) 0.64646(12) -0.11509(10) 0.0303(3) Uani 1 4 e d . . .
Cl24 Cl 0.74187(10) 0.57308(11) -0.00267(10) 0.0285(3) Uani 1 4 e d . . .
O2 O 0.8978(3) 0.7249(3) 0.0767(2) 0.0217(8) Uani 1 4 e d . . .
C21 C 0.9221(7) 0.8136(7) 0.1322(6) 0.071(3) Uani 1 4 e d . . .
H21A H 0.8832 0.8754 0.1117 0.085 Uiso 1 4 e calc R . .
H21B H 0.9009 0.7956 0.1915 0.085 Uiso 1 4 e calc R . .
C22 C 1.0169(5) 0.8485(6) 0.1405(5) 0.0392(16) Uani 1 4 e d . . .
H22A H 1.0505 0.8071 0.1863 0.059 Uiso 1 4 e calc R . .
H22B H 1.0181 0.9246 0.1561 0.059 Uiso 1 4 e calc R . .
H22C H 1.0487 0.8383 0.0849 0.059 Uiso 1 4 e calc R . .
C23 C 0.9478(7) 0.6269(7) 0.1041(6) 0.066(3) Uani 1 4 e d . . .
H23A H 0.9328 0.5699 0.0609 0.079 Uiso 1 4 e calc R . .
H23B H 1.0176 0.6401 0.1034 0.079 Uiso 1 4 e calc R . .
C24 C 0.9237(5) 0.5880(5) 0.1909(4) 0.0393(16) Uani 1 4 e d . . .
H24A H 0.9596 0.6290 0.2356 0.059 Uiso 1 4 e calc R . .
H24B H 0.9404 0.5121 0.1961 0.059 Uiso 1 4 e calc R . .
H24C H 0.8549 0.5970 0.1993 0.059 Uiso 1 4 e calc R . .
N2 N 0.7242(3) 0.7476(4) -0.1481(3) 0.0221(10) Uani 1 4 e d . . .
C25 C 0.6997(4) 0.6586(5) -0.2069(4) 0.0306(13) Uani 1 4 e d . . .
H25A H 0.6333 0.6367 -0.1983 0.046 Uiso 1 4 e calc R . .
H25B H 0.7426 0.5982 -0.1943 0.046 Uiso 1 4 e calc R . .
H25C H 0.7068 0.6815 -0.2676 0.046 Uiso 1 4 e calc R . .
C26 C 0.6735(5) 0.8477(5) -0.1770(4) 0.0342(14) Uani 1 4 e d . . .
H26A H 0.6841 0.8600 -0.2391 0.051 Uiso 1 4 e calc R . .
H26B H 0.6984 0.9086 -0.1430 0.051 Uiso 1 4 e calc R . .
H26C H 0.6047 0.8401 -0.1678 0.051 Uiso 1 4 e calc R . .

loop_
_atom_site_aniso_label
_atom_site_aniso_U_11
_atom_site_aniso_U_22
_atom_site_aniso_U_33
_atom_site_aniso_U_23
_atom_site_aniso_U_13
_atom_site_aniso_U_12
Ta1 0.02272(11) 0.01537(10) 0.01834(10) 0.00075(8) 0.00067(8) -0.00006(8)
Cl11 0.0237(7) 0.0267(7) 0.0287(7) -0.0003(5) -0.0045(6) -0.0002(5)
Cl12 0.0257(7) 0.0197(6) 0.0240(7) 0.0022(5) -0.0026(5) 0.0010(5)
Cl13 0.0331(8) 0.0271(7) 0.0190(6) -0.0014(5) -0.0008(6) -0.0056(6)
Cl14 0.0331(8) 0.0204(7) 0.0377(8) 0.0059(6) 0.0020(7) 0.0043(6)
O1 0.027(2) 0.0202(19) 0.0185(18) -0.0005(14) 0.0014(16) -0.0058(16)
C11 0.041(4) 0.029(3) 0.014(3) -0.005(2) -0.002(3) -0.007(3)
C12 0.029(3) 0.031(3) 0.046(4) -0.007(3) 0.009(3) 0.002(3)
C13 0.035(3) 0.020(3) 0.026(3) 0.000(2) 0.005(3) -0.008(2)
C14 0.068(5) 0.025(3) 0.025(3) 0.001(2) -0.003(3) -0.014(3)
N1 0.022(2) 0.023(2) 0.026(2) 0.0011(19) 0.007(2) 0.0000(19)
C15 0.040(4) 0.034(4) 0.040(4) -0.007(3) 0.009(3) 0.005(3)
C16 0.036(4) 0.029(3) 0.040(4) 0.002(3) 0.010(3) -0.009(3)
Ta2 0.02071(11) 0.01745(10) 0.01892(10) -0.00060(8) -0.00002(8) 0.00021(9)
Cl21 0.0263(7) 0.0248(7) 0.0278(7) -0.0022(5) 0.0043(6) 0.0025(6)
Cl22 0.0312(8) 0.0263(7) 0.0240(7) 0.0034(5) 0.0007(6) -0.0070(6)
Cl23 0.0268(8) 0.0392(8) 0.0250(7) -0.0047(6) 0.0024(6) 0.0072(6)
Cl24 0.0313(8) 0.0218(7) 0.0322(8) 0.0016(5) -0.0004(6) -0.0013(6)
O2 0.024(2) 0.0171(18) 0.0242(19) -0.0002(15) -0.0017(16) 0.0028(15)
C21 0.105(8) 0.050(5) 0.057(6) 0.011(4) -0.007(6) 0.001(5)
C22 0.028(4) 0.043(4) 0.045(4) -0.002(3) -0.009(3) -0.011(3)
C23 0.078(6) 0.051(5) 0.067(6) -0.006(4) -0.010(5) 0.016(5)
C24 0.048(4) 0.036(4) 0.035(4) 0.018(3) 0.009(3) 0.008(3)
N2 0.022(2) 0.021(2) 0.023(2) -0.0003(18) -0.0008(19) -0.0011(18)
C25 0.031(3) 0.036(3) 0.024(3) -0.009(3) -0.001(3) 0.001(3)
C26 0.037(4) 0.035(3) 0.031(3) 0.001(3) -0.003(3) 0.001(3)

loop_
_atom_type_symbol
_atom_type_description
_atom_type_scat_dispersion_real
_atom_type_scat_dispersion_imag
_atom_type_scat_source
C C 0.0033 0.0016 'International Tables Vol C Tables 4.2.6.8 and 6.1.1.4'
H H 0.0000 0.0000 'International Tables Vol C Tables 4.2.6.8 and 6.1.1.4'
N N 0.0061 0.0033 'International Tables Vol C Tables 4.2.6.8 and 6.1.1.4'
O O 0.0106 0.0060 'International Tables Vol C Tables 4.2.6.8 and 6.1.1.4'
Cl Cl 0.1484 0.1585 'International Tables Vol C Tables 4.2.6.8 and 6.1.1.4'
Ta Ta -0.7052 6.5227 'International Tables Vol C Tables 4.2.6.8 and 6.1.1.4'

loop_
_geom_angle_atom_site_label_1
_geom_angle_atom_site_label_2
_geom_angle_atom_site_label_3
_geom_angle
_geom_angle_site_symmetry_1
_geom_angle_site_symmetry_3
_geom_angle_publ_flag
N1 Ta1 O1 178.14(17) . . ?
N1 Ta1 Cl14 95.38(14) . . ?
O1 Ta1 Cl14 84.22(10) . . ?
N1 Ta1 Cl12 95.52(14) . . ?
O1 Ta1 Cl12 84.93(10) . . ?
Cl14 Ta1 Cl12 169.04(5) . . ?
N1 Ta1 Cl11 93.98(15) . . ?
O1 Ta1 Cl11 84.21(10) . . ?
Cl14 Ta1 Cl11 91.08(5) . . ?
Cl12 Ta1 Cl11 89.36(5) . . ?
N1 Ta1 Cl13 96.01(15) . . ?
O1 Ta1 Cl13 85.80(10) . . ?
Cl14 Ta1 Cl13 88.33(5) . . ?
Cl12 Ta1 Cl13 89.33(5) . . ?
Cl11 Ta1 Cl13 170.01(5) . . ?
C11 O1 C13 113.0(4) . . ?
C11 O1 Ta1 123.9(3) . . ?
C13 O1 Ta1 123.1(3) . . ?
O1 C11 C12 113.5(5) . . ?
O1 C13 C14 111.9(5) . . ?
C16 N1 C15 109.2(5) . . ?
C16 N1 Ta1 124.8(4) . . ?
C15 N1 Ta1 125.5(4) . . ?
N2 Ta2 O2 178.79(17) . . ?
N2 Ta2 Cl24 94.44(14) . . ?
O2 Ta2 Cl24 84.60(10) . . ?
N2 Ta2 Cl22 95.80(14) . . ?
O2 Ta2 Cl22 85.16(10) . . ?
Cl24 Ta2 Cl22 169.76(5) . . ?
N2 Ta2 Cl21 94.36(14) . . ?
O2 Ta2 Cl21 84.92(10) . . ?
Cl24 Ta2 Cl21 91.07(5) . . ?
Cl22 Ta2 Cl21 88.16(5) . . ?
N2 Ta2 Cl23 95.38(14) . . ?
O2 Ta2 Cl23 85.36(10) . . ?
Cl24 Ta2 Cl23 89.29(5) . . ?
Cl22 Ta2 Cl23 89.75(5) . . ?
Cl21 Ta2 Cl23 170.20(5) . . ?
C21 O2 C23 111.9(6) . . ?
C21 O2 Ta2 124.0(4) . . ?
C23 O2 Ta2 123.8(4) . . ?
C22 C21 O2 120.2(8) . . ?
C24 C23 O2 114.6(7) . . ?
C25 N2 C26 110.6(5) . . ?
C25 N2 Ta2 125.3(4) . . ?
C26 N2 Ta2 124.0(4) . . ?

loop_
_geom_bond_atom_site_label_1
_geom_bond_atom_site_label_2
_geom_bond_distance
_geom_bond_site_symmetry_2
_geom_bond_publ_flag
Ta1 N1 1.912(5) . ?
Ta1 O1 2.265(4) . ?
Ta1 Cl14 2.3400(14) . ?
Ta1 Cl12 2.3464(13) . ?
Ta1 Cl11 2.3538(14) . ?
Ta1 Cl13 2.3586(14) . ?
O1 C11 1.455(6) . ?
O1 C13 1.470(6) . ?
C11 C12 1.527(8) . ?
C13 C14 1.511(8) . ?
N1 C16 1.481(7) . ?
N1 C15 1.491(7) . ?
Ta2 N2 1.889(5) . ?
Ta2 O2 2.273(4) . ?
Ta2 Cl24 2.3443(14) . ?
Ta2 Cl22 2.3521(14) . ?
Ta2 Cl21 2.3532(14) . ?
Ta2 Cl23 2.3566(14) . ?
O2 C21 1.432(10) . ?
O2 C23 1.465(9) . ?
C21 C22 1.397(11) . ?
C23 C24 1.464(11) . ?
N2 C25 1.465(7) . ?
N2 C26 1.498(7) . ?
